data_7130376
loop_
_publ_author_name
'Cai, Xian-Bao'
'Liang, Dong'
'Yang, Mingxue'
'Wu, Xiao-Yuan'
'Lu, Can-Zhong'
'Yu, Rongmin'

_publ_section_title
;
 Efficiently increasing the radiative rate of TADF material with metal
 coordination.
;
_journal_name_full 'Chemical communications (Cambridge, England)'
_journal_paper_doi 10.1039/d2cc02930h
_journal_year 2022
_chemical_formula_moiety 'C76 H51 Ag N8 P, C H2 Cl2, B F4'
_chemical_formula_sum 'C77 H53 Ag B Cl2 F4 N8 P'
_chemical_formula_weight 1386.82
_chemical_name_systematic 4CZCNPyPzAgP(Ph)2CH3
_space_group_crystal_system monoclinic
_space_group_IT_number 9
_space_group_name_Hall 'C -2yc'
_space_group_name_H-M_alt 'C 1 c 1'
_atom_sites_solution_hydrogens geom
_atom_sites_solution_primary dual
_audit_creation_date 2022-05-12
_audit_creation_method
;
Olex2 1.3
(compiled 2020.11.12 svn.r5f609507 for OlexSys, GUI svn.r6408)
;
_audit_update_record
;
2022-05-12 deposited with the CCDC.	2022-07-14 downloaded from the CCDC.
;
_cell_angle_alpha 90
_cell_angle_beta 93.799(5)
_cell_angle_gamma 90
_cell_formula_units_Z 4
_cell_length_a 13.7000(8)
_cell_length_b 24.3133(11)
_cell_length_c 19.1731(8)
_cell_measurement_reflns_used 8436
_cell_measurement_temperature 100.0(3)
_cell_measurement_theta_max 29.3310
_cell_measurement_theta_min 2.6700
_cell_volume 6372.4(5)
_computing_cell_refinement 'CrysAlisPro 1.171.41.112a (Rigaku OD, 2021)'
_computing_data_collection 'CrysAlisPro 1.171.41.112a (Rigaku OD, 2021)'
_computing_data_reduction 'CrysAlisPro 1.171.41.112a (Rigaku OD, 2021)'
_computing_molecular_graphics 'Olex2 1.3 (Dolomanov et al., 2009)'
_computing_publication_material 'Olex2 1.3 (Dolomanov et al., 2009)'
_computing_structure_refinement 'SHELXL 2018/3 (Sheldrick, 2015)'
_computing_structure_solution 'SHELXT 2018/2 (Sheldrick, 2018)'
_diffrn_ambient_environment N~2~
_diffrn_ambient_temperature 100.0(3)
_diffrn_detector 'CCD plate'
_diffrn_detector_area_resol_mean 10.3468
_diffrn_detector_type Atlas
_diffrn_measured_fraction_theta_full 0.999
_diffrn_measured_fraction_theta_max 0.845
_diffrn_measurement_details
;
List of Runs (angles in degrees, time in seconds):

  # Type    Start    End  Width  t~exp~   \w     \q     \k     \f   Frames
#--------------------------------------------------------------------------
  1  \w    -85.00  11.00   1.00    9.95    --  -11.16 -38.00 -90.00   96
  2  \w    -70.00  24.00   1.00    9.95    --  -11.16 -19.00 -30.00   94
;
_diffrn_measurement_device 'four-circle diffractometer'
_diffrn_measurement_device_type 'SuperNova, Dual, Cu at home/near, Atlas'
_diffrn_measurement_method '\w scans'
_diffrn_orient_matrix_type 'CrysAlisPro convention (1999,Acta A55,543-557)'
_diffrn_orient_matrix_UB_11 0.0038864000
_diffrn_orient_matrix_UB_12 0.0275419000
_diffrn_orient_matrix_UB_13 -0.0117585000
_diffrn_orient_matrix_UB_21 0.0517565000
_diffrn_orient_matrix_UB_22 -0.0021349000
_diffrn_orient_matrix_UB_23 0.0030131000
_diffrn_orient_matrix_UB_31 -0.0005124000
_diffrn_orient_matrix_UB_32 -0.0094024000
_diffrn_orient_matrix_UB_33 -0.0350098000
_diffrn_radiation_monochromator mirror
_diffrn_radiation_probe x-ray
_diffrn_radiation_type 'Mo K\a'
_diffrn_radiation_wavelength 0.71073
_diffrn_reflns_av_R_equivalents 0.0638
_diffrn_reflns_av_unetI/netI 0.0926
_diffrn_reflns_Laue_measured_fraction_full 0.999
_diffrn_reflns_Laue_measured_fraction_max 0.845
_diffrn_reflns_limit_h_max 16
_diffrn_reflns_limit_h_min -17
_diffrn_reflns_limit_k_max 23
_diffrn_reflns_limit_k_min -32
_diffrn_reflns_limit_l_max 26
_diffrn_reflns_limit_l_min -20
_diffrn_reflns_number 17085
_diffrn_reflns_point_group_measured_fraction_full 0.783
_diffrn_reflns_point_group_measured_fraction_max 0.619
_diffrn_reflns_theta_full 25.242
_diffrn_reflns_theta_max 29.700
_diffrn_reflns_theta_min 2.065
_diffrn_source 'micro-focus sealed X-ray tube'
_diffrn_source_type 'SuperNova (Mo) X-ray Source'
_exptl_absorpt_coefficient_mu 0.490
_exptl_absorpt_correction_T_max 1.00000
_exptl_absorpt_correction_T_min 0.52695
_exptl_absorpt_correction_type multi-scan
_exptl_absorpt_process_details
;
CrysAlisPro 1.171.41.112a (Rigaku Oxford Diffraction, 2021)
Empirical absorption correction using spherical harmonics,
implemented in SCALE3 ABSPACK scaling algorithm.
;
_exptl_crystal_colour 'clear green'
_exptl_crystal_colour_lustre clear
_exptl_crystal_colour_primary green
_exptl_crystal_density_diffrn 1.446
_exptl_crystal_description plate
_exptl_crystal_F_000 2832
_exptl_crystal_size_max 0.2
_exptl_crystal_size_mid 0.15
_exptl_crystal_size_min 0.05
_refine_diff_density_max 1.186
_refine_diff_density_min -0.850
_refine_diff_density_rms 0.103
_refine_ls_abs_structure_details
;
 Refined as an inversion twin.
;
_refine_ls_abs_structure_Flack 0.46(3)
_refine_ls_extinction_method none
_refine_ls_goodness_of_fit_ref 1.062
_refine_ls_hydrogen_treatment constr
_refine_ls_matrix_type full
_refine_ls_number_parameters 849
_refine_ls_number_reflns 11202
_refine_ls_number_restraints 2
_refine_ls_restrained_S_all 1.062
_refine_ls_R_factor_all 0.0673
_refine_ls_R_factor_gt 0.0575
_refine_ls_shift/su_max 0.000
_refine_ls_shift/su_mean 0.000
_refine_ls_structure_factor_coef Fsqd
_refine_ls_weighting_details 'w=1/[\s^2^(Fo^2^)+(0.0736P)^2^] where P=(Fo^2^+2Fc^2^)/3'
_refine_ls_weighting_scheme calc
_refine_ls_wR_factor_gt 0.1362
_refine_ls_wR_factor_ref 0.1500
_reflns_Friedel_coverage 0.464
_reflns_Friedel_fraction_full 0.567
_reflns_Friedel_fraction_max 0.393
_reflns_number_gt 9866
_reflns_number_total 11202
_reflns_threshold_expression 'I > 2\s(I)'
_cod_data_source_file d2cc02930h2.cif
_cod_data_source_block cxb-9-20-1_auto
_cod_database_code 7130376
_shelx_shelxl_version_number 2018/3
_chemical_oxdiff_formula 'C H N P AG '
_shelx_space_group_comment
;
The symmetry employed for this shelxl refinement is uniquely defined
by the following loop, which should always be used as a source of
symmetry information in preference to the above space-group names.
They are only intended as comments.
;
_shelx_estimated_absorpt_t_max 0.976
_shelx_estimated_absorpt_t_min 0.908
_reflns_odcompleteness_completeness 99.88
_reflns_odcompleteness_iscentric 1
_reflns_odcompleteness_theta 26.32
_olex2_refinement_description
;
1. Twinned data refinement
 Scales: 0.54(3)
 0.46(3)
2. Fixed Uiso
 At 1.2 times of:
  All C(H) groups, All C(H,H) groups
 At 1.5 times of:
  All C(H,H,H) groups
3.a Secondary CH2 refined with riding coordinates:
 C02M(H02C,H02L)
3.b Aromatic/amide H refined with riding coordinates:
 C00J(H00J), C00O(H00O), C00P(H00P), C00T(H00T), C00U(H00U), C00Y(H00Y),
 C00Z(H00Z), C011(H011), C013(H013), C014(H014), C015(H015), C016(H016),
 C018(H018), C019(H019), C01A(H01A), C01B(H01B), C01C(H01C), C01E(H01E),
 C01F(H01F), C01K(H01K), C01M(H01M), C01N(H01N), C01O(H01O), C01Q(H01Q),
 C01R(H01R), C01V(H01V), C01X(H01X), C01Y(H01Y), C01Z(H01Z), C021(H021),
 C022(H022), C023(H023), C024(H024), C025(H025), C026(H026), C027(H027),
 C028(H028), C029(H029), C02A(H02A), C02B(H02B), C02D(H02D), C02E(H02E),
 C02F(H02F), C02G(H02G), C02H(H02H), C02I(H02I), C02J(H02J), C02K(H02K)
3.c Idealised Me refined as rotating group:
 C01G(H01D,H01G,H01H)
;
_olex2_submission_special_instructions 'No special instructions were received'
_oxdiff_exptl_absorpt_empirical_details
;
Empirical correction (ABSPACK) includes:
- Absorption correction using spherical harmonics
- Frame scaling
;
_oxdiff_exptl_absorpt_empirical_full_max 1.786
_oxdiff_exptl_absorpt_empirical_full_min 0.590

loop_
_space_group_symop_operation_xyz
'x, y, z'
'x, -y, z+1/2'
'x+1/2, y+1/2, z'
'x+1/2, -y+1/2, z+1/2'

loop_
_atom_site_label
_atom_site_type_symbol
_atom_site_fract_x
_atom_site_fract_y
_atom_site_fract_z
_atom_site_U_iso_or_equiv
_atom_site_adp_type
_atom_site_occupancy
_atom_site_site_symmetry_order
_atom_site_calc_flag
_atom_site_refinement_flags_posn
_atom_site_refinement_flags_adp
_atom_site_refinement_flags_occupancy
_atom_site_disorder_assembly
_atom_site_disorder_group
Ag01 Ag 0.47930(3) 0.66233(2) 0.49181(3) 0.02404(13) Uani 1 1 d . . . . .
P02 P 0.57628(13) 0.58279(6) 0.50825(9) 0.0220(4) Uani 1 1 d . . . . .
Cl03 Cl -0.0512(2) 0.50188(10) 0.75218(13) 0.0565(6) Uani 1 1 d . . . . .
Cl04 Cl -0.1197(2) 0.47064(11) 0.61136(16) 0.0667(8) Uani 1 1 d . . . . .
F005 F 0.1805(4) 0.5086(2) 0.4486(2) 0.0488(13) Uani 1 1 d . . . . .
N006 N 0.5116(4) 0.7983(2) 0.5380(2) 0.0144(10) Uani 1 1 d . . . . .
N007 N 0.4569(4) 0.7536(2) 0.5199(2) 0.0182(11) Uani 1 1 d . . . . .
F008 F 0.2598(4) 0.5046(2) 0.5558(3) 0.0539(15) Uani 1 1 d . . . . .
F009 F 0.2192(4) 0.42637(18) 0.4969(2) 0.0504(14) Uani 1 1 d . . . . .
N00A N 0.8594(4) 0.7926(2) 0.6124(2) 0.0170(11) Uani 1 1 d . . . . .
N00B N 0.7569(4) 0.7913(2) 0.3661(2) 0.0183(11) Uani 1 1 d . . . . .
N00C N 0.3150(4) 0.6759(2) 0.5013(3) 0.0201(11) Uani 1 1 d . . . . .
F00D F 0.1021(5) 0.4776(3) 0.5415(3) 0.0705(18) Uani 1 1 d . . . . .
N00E N 0.9843(4) 0.7940(2) 0.4567(3) 0.0242(12) Uani 1 1 d . . . . .
N00F N 0.6602(4) 0.8040(2) 0.6468(2) 0.0150(10) Uani 1 1 d . . . . .
N00G N 0.5560(4) 0.7981(2) 0.3985(3) 0.0198(11) Uani 1 1 d . . . . .
C00H C 0.6846(5) 0.8000(2) 0.5764(3) 0.0144(11) Uani 1 1 d . . . . .
C00I C 0.6115(4) 0.7992(2) 0.5219(3) 0.0147(12) Uani 1 1 d . . . . .
C00J C 0.5524(5) 0.6774(3) 0.7192(4) 0.0228(14) Uani 1 1 d . . . . .
H00J H 0.530388 0.641250 0.707721 0.027 Uiso 1 1 calc R U . . .
C00K C 0.6329(5) 0.7972(2) 0.4517(3) 0.0146(12) Uani 1 1 d . . . . .
C00L C 0.8046(5) 0.7961(2) 0.4894(3) 0.0150(12) Uani 1 1 d . . . . .
C00M C 0.8877(5) 0.7410(3) 0.6401(3) 0.0174(12) Uani 1 1 d . . . . .
C00N C 0.6101(5) 0.7840(2) 0.7544(3) 0.0159(12) Uani 1 1 d . . . . .
C00O C 0.1906(5) 0.7391(3) 0.5330(3) 0.0253(14) Uani 1 1 d . . . . .
H00O H 0.171930 0.775283 0.545348 0.030 Uiso 1 1 calc R U . . .
C00P C 0.7187(5) 0.9007(2) 0.6709(3) 0.0200(13) Uani 1 1 d . . . . .
H00P H 0.739896 0.907337 0.625496 0.024 Uiso 1 1 calc R U . . .
C00Q C 0.7816(4) 0.7977(2) 0.5596(3) 0.0151(12) Uani 1 1 d . . . . .
C00R C 0.6180(4) 0.7632(2) 0.6865(3) 0.0146(11) Uani 1 1 d . . . . .
C00S C 1.0186(5) 0.7990(3) 0.6571(3) 0.0205(13) Uani 1 1 d . . . . .
C00T C 0.8335(5) 0.6930(3) 0.6401(3) 0.0239(14) Uani 1 1 d . . . . .
H00T H 0.768705 0.691562 0.619164 0.029 Uiso 1 1 calc R U . . .
C00U C 1.0259(5) 0.6974(3) 0.7015(3) 0.0245(14) Uani 1 1 d . . . . .
H00U H 1.090886 0.698516 0.722127 0.029 Uiso 1 1 calc R U . . .
C00V C 0.8021(5) 0.7455(3) 0.3377(3) 0.0187(12) Uani 1 1 d . . . . .
C00W C 0.9049(5) 0.7945(2) 0.4712(3) 0.0180(13) Uani 1 1 d . . . . .
C00X C 0.9830(5) 0.7440(3) 0.6691(3) 0.0195(13) Uani 1 1 d . . . . .
C00Y C 0.6533(5) 0.8811(3) 0.8056(3) 0.0208(13) Uani 1 1 d . . . . .
H00Y H 0.630419 0.874863 0.850635 0.025 Uiso 1 1 calc R U . . .
C00Z C 0.3611(5) 0.8226(3) 0.5553(3) 0.0197(13) Uani 1 1 d . . . . .
H00Z H 0.304667 0.842472 0.566772 0.024 Uiso 1 1 calc R U . . .
C010 C 0.3648(5) 0.7680(2) 0.5309(3) 0.0175(12) Uani 1 1 d . . . . .
C011 C 0.5658(6) 0.5195(3) 0.7341(4) 0.0309(16) Uani 1 1 d . . . . .
H011 H 0.562682 0.506080 0.780396 0.037 Uiso 1 1 calc R U . . .
C012 C 0.2863(5) 0.7273(3) 0.5207(3) 0.0185(13) Uani 1 1 d . . . . .
C013 C 0.6944(5) 0.9307(3) 0.7897(3) 0.0248(14) Uani 1 1 d . . . . .
H013 H 0.701449 0.958671 0.824316 0.030 Uiso 1 1 calc R U . . .
C014 C 0.5853(5) 0.4748(3) 0.4568(3) 0.0250(14) Uani 1 1 d . . . . .
H014 H 0.648484 0.473146 0.480255 0.030 Uiso 1 1 calc R U . . .
C015 C 0.5757(5) 0.7496(3) 0.8057(3) 0.0211(13) Uani 1 1 d . . . . .
H015 H 0.571489 0.762475 0.852153 0.025 Uiso 1 1 calc R U . . .
C016 C 0.5602(6) 0.6987(3) 0.3635(3) 0.0293(16) Uani 1 1 d . . . . .
H016 H 0.625927 0.692549 0.380756 0.035 Uiso 1 1 calc R U . . .
C017 C 0.5316(5) 0.5238(3) 0.4566(3) 0.0211(13) Uani 1 1 d . . . . .
C018 C 0.8264(6) 0.6952(3) 0.3686(4) 0.0281(15) Uani 1 1 d . . . . .
H018 H 0.816554 0.688481 0.416410 0.034 Uiso 1 1 calc R U . . .
C019 C 0.7264(5) 0.9403(3) 0.7223(3) 0.0218(13) Uani 1 1 d . . . . .
H019 H 0.753871 0.975046 0.712057 0.026 Uiso 1 1 calc R U . . .
C01A C 0.4559(5) 0.8409(2) 0.5591(3) 0.0174(13) Uani 1 1 d . . . . .
H01A H 0.478359 0.876351 0.573527 0.021 Uiso 1 1 calc R U . . .
C01B C 0.4405(6) 0.5264(3) 0.4223(4) 0.0287(16) Uani 1 1 d . . . . .
H01B H 0.404478 0.559814 0.422125 0.034 Uiso 1 1 calc R U . . .
C01C C 1.1059(5) 0.8254(3) 0.6736(3) 0.0251(14) Uani 1 1 d . . . . .
H01C H 1.157442 0.806938 0.699589 0.030 Uiso 1 1 calc R U . . .
C01D C 0.6457(5) 0.8402(2) 0.7550(3) 0.0151(12) Uani 1 1 d . . . . .
C01E C 1.0419(5) 0.9063(3) 0.6146(4) 0.0267(15) Uani 1 1 d . . . . .
H01E H 1.051831 0.943022 0.599800 0.032 Uiso 1 1 calc R U . . .
C01F C 0.5479(5) 0.6967(3) 0.7877(3) 0.0230(14) Uani 1 1 d . . . . .
H01F H 0.525326 0.672877 0.822516 0.028 Uiso 1 1 calc R U . . .
C01G C 0.7050(5) 0.5882(3) 0.4898(4) 0.0298(16) Uani 1 1 d . . . . .
H01D H 0.709982 0.597845 0.440528 0.045 Uiso 1 1 calc R U . . .
H01G H 0.737558 0.552826 0.499463 0.045 Uiso 1 1 calc R U . . .
H01H H 0.736633 0.616719 0.519461 0.045 Uiso 1 1 calc R U . . .
C01H C 0.7303(5) 0.7955(2) 0.4355(3) 0.0155(12) Uani 1 1 d . . . . .
C01I C 0.5157(5) 0.7492(3) 0.3691(3) 0.0256(15) Uani 1 1 d . . . . .
C01J C 0.6783(5) 0.8503(3) 0.6887(3) 0.0158(12) Uani 1 1 d . . . . .
C01K C 1.1179(5) 0.8791(3) 0.6519(4) 0.0302(16) Uani 1 1 d . . . . .
H01K H 1.178188 0.897480 0.662613 0.036 Uiso 1 1 calc R U . . .
C01L C 0.7846(5) 0.8117(3) 0.2536(3) 0.0212(13) Uani 1 1 d . . . . .
C01M C 0.7403(6) 0.8970(3) 0.1979(3) 0.0326(17) Uani 1 1 d . . . . .
H01M H 0.737158 0.920022 0.157768 0.039 Uiso 1 1 calc R U . . .
C01N C 0.4803(6) 0.5307(3) 0.6936(4) 0.0295(16) Uani 1 1 d . . . . .
H01N H 0.418503 0.525275 0.712211 0.035 Uiso 1 1 calc R U . . .
C01O C 0.4538(6) 0.4316(3) 0.3884(4) 0.0304(16) Uani 1 1 d . . . . .
H01O H 0.426890 0.400051 0.365222 0.036 Uiso 1 1 calc R U . . .
C01P C 0.5758(5) 0.5579(2) 0.5978(3) 0.0212(13) Uani 1 1 d . . . . .
C01Q C 0.5886(5) 0.7103(3) 0.6680(3) 0.0207(14) Uani 1 1 d . . . . .
H01Q H 0.593087 0.697053 0.621701 0.025 Uiso 1 1 calc R U . . .
C01R C 0.2466(6) 0.6369(3) 0.4955(3) 0.0268(15) Uani 1 1 d . . . . .
H01R H 0.265692 0.601186 0.481817 0.032 Uiso 1 1 calc R U . . .
C01S C 0.7464(5) 0.8320(3) 0.3149(3) 0.0188(13) Uani 1 1 d . . . . .
C01T C 0.4186(5) 0.7602(3) 0.3443(3) 0.0306(17) Uani 1 1 d . . . . .
C01U C 0.4816(5) 0.8389(3) 0.3944(3) 0.0232(15) Uani 1 1 d . . . . .
C01V C 0.1500(6) 0.6453(3) 0.5080(4) 0.0300(16) Uani 1 1 d . . . . .
H01V H 0.104155 0.615957 0.503588 0.036 Uiso 1 1 calc R U . . .
C01W C 0.8184(5) 0.7568(3) 0.2672(3) 0.0212(13) Uani 1 1 d . . . . .
C01X C 0.4857(5) 0.5499(3) 0.6262(4) 0.0267(15) Uani 1 1 d . . . . .
H01X H 0.427116 0.557805 0.598721 0.032 Uiso 1 1 calc R U . . .
C01Y C 0.8589(5) 0.7163(3) 0.2268(4) 0.0294(16) Uani 1 1 d . . . . .
H01Y H 0.871128 0.723226 0.179404 0.035 Uiso 1 1 calc R U . . .
C01Z C 0.7818(6) 0.8461(3) 0.1947(3) 0.0278(16) Uani 1 1 d . . . . .
H01Z H 0.808624 0.834094 0.152837 0.033 Uiso 1 1 calc R U . . .
C020 C 0.9422(5) 0.8277(3) 0.6203(3) 0.0179(13) Uani 1 1 d . . . . .
C021 C 0.5038(7) 0.6570(3) 0.3310(4) 0.0353(19) Uani 1 1 d . . . . .
H021 H 0.530998 0.621364 0.326312 0.042 Uiso 1 1 calc R U . . .
C022 C 0.7053(5) 0.8836(3) 0.3191(3) 0.0228(14) Uani 1 1 d . . . . .
H022 H 0.680245 0.896403 0.361200 0.027 Uiso 1 1 calc R U . . .
C023 C 0.1214(5) 0.6966(3) 0.5270(4) 0.0284(15) Uani 1 1 d . . . . .
H023 H 0.055206 0.703526 0.536102 0.034 Uiso 1 1 calc R U . . .
C024 C 0.9522(5) 0.8816(3) 0.5982(3) 0.0223(14) Uani 1 1 d . . . . .
H024 H 0.900336 0.900552 0.573241 0.027 Uiso 1 1 calc R U . . .
C025 C 0.4003(6) 0.4801(3) 0.3875(4) 0.0349(18) Uani 1 1 d . . . . .
H025 H 0.337391 0.481846 0.363652 0.042 Uiso 1 1 calc R U . . .
C026 C 0.7020(5) 0.9159(3) 0.2599(3) 0.0267(15) Uani 1 1 d . . . . .
H026 H 0.673470 0.951506 0.261004 0.032 Uiso 1 1 calc R U . . .
C027 C 0.5459(6) 0.4286(3) 0.4227(4) 0.0290(16) Uani 1 1 d . . . . .
H027 H 0.581912 0.395237 0.422865 0.035 Uiso 1 1 calc R U . . .
C028 C 0.8656(6) 0.6552(3) 0.3268(4) 0.0331(17) Uani 1 1 d . . . . .
H028 H 0.882058 0.620150 0.346118 0.040 Uiso 1 1 calc R U . . .
C029 C 0.4863(6) 0.8929(3) 0.4160(4) 0.0306(16) Uani 1 1 d . . . . .
H029 H 0.544658 0.907678 0.438033 0.037 Uiso 1 1 calc R U . . .
C02A C 0.3649(7) 0.7179(4) 0.3123(4) 0.042(2) Uani 1 1 d . . . . .
H02A H 0.299040 0.724033 0.295354 0.050 Uiso 1 1 calc R U . . .
C02B C 0.6611(6) 0.5466(3) 0.6385(4) 0.0274(15) Uani 1 1 d . . . . .
H02B H 0.723050 0.551681 0.619891 0.033 Uiso 1 1 calc R U . . .
C02C C 0.3975(6) 0.8166(3) 0.3609(4) 0.0303(16) Uani 1 1 d . . . . .
C02D C 0.4020(6) 0.9255(3) 0.4045(4) 0.0375(19) Uani 1 1 d . . . . .
H02D H 0.402689 0.962809 0.419348 0.045 Uiso 1 1 calc R U . . .
C02E C 0.8810(6) 0.6659(3) 0.2567(4) 0.0322(18) Uani 1 1 d . . . . .
H02E H 0.907285 0.637773 0.229096 0.039 Uiso 1 1 calc R U . . .
C02F C 0.9711(6) 0.6499(3) 0.7024(4) 0.0311(17) Uani 1 1 d . . . . .
H02F H 0.998967 0.618245 0.724933 0.037 Uiso 1 1 calc R U . . .
C02G C 0.4063(7) 0.6673(3) 0.3051(4) 0.040(2) Uani 1 1 d . . . . .
H02G H 0.369263 0.638652 0.282329 0.048 Uiso 1 1 calc R U . . .
C02H C 0.6555(6) 0.5278(3) 0.7067(4) 0.0334(17) Uani 1 1 d . . . . .
H02H H 0.713950 0.520600 0.734725 0.040 Uiso 1 1 calc R U . . .
C02I C 0.3139(6) 0.8506(4) 0.3494(4) 0.041(2) Uani 1 1 d . . . . .
H02I H 0.255698 0.836400 0.326491 0.049 Uiso 1 1 calc R U . . .
C02J C 0.8774(6) 0.6467(3) 0.6720(4) 0.0312(17) Uani 1 1 d . . . . .
H02J H 0.842511 0.612961 0.672598 0.037 Uiso 1 1 calc R U . . .
C02K C 0.3179(7) 0.9034(4) 0.3715(4) 0.045(2) Uani 1 1 d . . . . .
H02K H 0.261561 0.925906 0.364162 0.054 Uiso 1 1 calc R U . . .
B02L B 0.1888(7) 0.4797(4) 0.5104(4) 0.0328(19) Uani 1 1 d . . . . .
C02M C -0.0182(8) 0.4866(5) 0.6679(6) 0.070(3) Uani 1 1 d . . . . .
H02C H 0.027613 0.455074 0.670065 0.085 Uiso 1 1 calc R U . . .
H02L H 0.016376 0.518613 0.649183 0.085 Uiso 1 1 calc R U . . .

loop_
_atom_site_aniso_label
_atom_site_aniso_U_11
_atom_site_aniso_U_22
_atom_site_aniso_U_33
_atom_site_aniso_U_23
_atom_site_aniso_U_13
_atom_site_aniso_U_12
Ag01 0.0271(3) 0.0187(2) 0.0262(2) -0.0031(2) 0.00084(18) 0.0030(2)
P02 0.0251(9) 0.0161(7) 0.0247(8) -0.0019(7) 0.0019(7) 0.0001(6)
Cl03 0.0604(17) 0.0489(12) 0.0620(14) -0.0021(12) 0.0184(12) 0.0033(12)
Cl04 0.0447(15) 0.0599(15) 0.0934(19) -0.0318(14) -0.0096(14) 0.0199(11)
F005 0.069(4) 0.050(3) 0.027(2) 0.014(2) 0.001(2) 0.007(3)
N006 0.014(3) 0.017(2) 0.012(2) -0.003(2) -0.0005(19) -0.0023(19)
N007 0.026(3) 0.016(2) 0.013(2) 0.001(2) 0.000(2) 0.000(2)
F008 0.077(4) 0.043(3) 0.039(3) -0.006(2) -0.013(3) -0.011(3)
F009 0.088(4) 0.028(2) 0.035(2) -0.001(2) -0.006(3) -0.001(2)
N00A 0.021(3) 0.018(2) 0.011(2) 0.001(2) -0.004(2) 0.000(2)
N00B 0.024(3) 0.022(3) 0.010(2) 0.000(2) 0.003(2) 0.002(2)
N00C 0.023(3) 0.023(3) 0.014(2) -0.005(2) -0.001(2) -0.001(2)
F00D 0.058(4) 0.109(5) 0.046(3) 0.010(3) 0.017(3) 0.011(4)
N00E 0.021(3) 0.030(3) 0.022(3) -0.005(2) 0.003(2) 0.001(2)
N00F 0.022(3) 0.016(2) 0.007(2) -0.0002(19) 0.0021(19) -0.002(2)
N00G 0.017(3) 0.027(3) 0.015(2) 0.003(2) 0.002(2) -0.002(2)
C00H 0.020(3) 0.013(2) 0.011(2) -0.002(2) 0.001(2) -0.004(2)
C00I 0.016(3) 0.016(3) 0.012(2) 0.001(2) 0.000(2) 0.005(2)
C00J 0.030(4) 0.014(3) 0.024(3) 0.002(3) 0.001(3) -0.003(3)
C00K 0.021(3) 0.013(3) 0.009(2) -0.002(2) -0.001(2) 0.001(2)
C00L 0.020(3) 0.014(3) 0.012(2) 0.001(2) 0.001(2) 0.003(2)
C00M 0.019(3) 0.021(3) 0.012(3) 0.000(2) 0.000(2) 0.001(2)
C00N 0.016(3) 0.019(3) 0.013(2) 0.001(2) 0.002(2) -0.001(2)
C00O 0.019(4) 0.031(3) 0.027(3) 0.002(3) 0.007(3) 0.001(3)
C00P 0.022(3) 0.019(3) 0.019(3) 0.001(3) 0.001(2) -0.002(2)
C00Q 0.016(3) 0.018(3) 0.011(2) 0.000(2) -0.003(2) 0.002(2)
C00R 0.013(3) 0.018(3) 0.012(2) 0.003(2) -0.001(2) 0.000(2)
C00S 0.022(3) 0.026(3) 0.015(3) -0.003(3) 0.006(2) 0.003(3)
C00T 0.024(4) 0.026(3) 0.022(3) -0.002(3) -0.001(3) 0.005(3)
C00U 0.025(4) 0.028(3) 0.019(3) 0.004(3) -0.005(3) 0.000(3)
C00V 0.014(3) 0.023(3) 0.019(3) -0.008(3) 0.001(2) -0.002(2)
C00W 0.026(4) 0.018(3) 0.010(2) -0.004(2) 0.001(2) 0.002(2)
C00X 0.017(3) 0.027(3) 0.015(3) 0.002(3) 0.001(2) 0.003(2)
C00Y 0.022(4) 0.024(3) 0.016(3) -0.002(3) 0.003(2) 0.003(2)
C00Z 0.017(3) 0.024(3) 0.019(3) 0.002(3) 0.002(2) 0.002(3)
C010 0.023(3) 0.020(3) 0.010(2) 0.001(2) 0.001(2) 0.004(3)
C011 0.039(5) 0.025(3) 0.028(3) -0.003(3) 0.002(3) 0.000(3)
C012 0.024(4) 0.020(3) 0.012(3) 0.003(2) 0.003(2) 0.001(2)
C013 0.031(4) 0.021(3) 0.023(3) -0.012(3) 0.007(3) -0.001(3)
C014 0.028(4) 0.025(3) 0.022(3) -0.004(3) -0.001(3) -0.003(3)
C015 0.020(4) 0.028(3) 0.016(3) 0.006(3) 0.002(2) 0.003(3)
C016 0.037(4) 0.040(4) 0.011(3) -0.002(3) 0.002(3) -0.014(3)
C017 0.025(4) 0.018(3) 0.021(3) -0.004(3) 0.000(3) 0.000(2)
C018 0.033(4) 0.026(3) 0.025(3) -0.002(3) 0.002(3) -0.004(3)
C019 0.022(4) 0.019(3) 0.025(3) -0.004(3) 0.003(3) -0.001(2)
C01A 0.020(4) 0.016(3) 0.017(3) -0.001(2) 0.001(3) 0.006(2)
C01B 0.028(4) 0.024(3) 0.035(4) -0.011(3) 0.005(3) 0.003(3)
C01C 0.019(4) 0.038(4) 0.018(3) -0.003(3) 0.000(3) 0.002(3)
C01D 0.015(3) 0.019(3) 0.011(2) -0.003(2) 0.001(2) 0.000(2)
C01E 0.030(4) 0.022(3) 0.029(3) -0.006(3) 0.007(3) -0.006(3)
C01F 0.024(4) 0.022(3) 0.023(3) 0.008(3) 0.004(3) 0.000(3)
C01G 0.027(4) 0.025(3) 0.038(4) 0.002(3) 0.006(3) -0.003(3)
C01H 0.015(3) 0.018(3) 0.014(3) 0.001(2) 0.004(2) 0.000(2)
C01I 0.025(4) 0.039(4) 0.013(3) -0.002(3) 0.004(3) -0.014(3)
C01J 0.015(3) 0.021(3) 0.012(3) 0.002(2) 0.003(2) -0.002(2)
C01K 0.021(4) 0.037(4) 0.032(4) -0.008(3) 0.000(3) -0.001(3)
C01L 0.018(3) 0.035(3) 0.011(2) -0.003(3) 0.005(2) 0.002(3)
C01M 0.045(5) 0.036(4) 0.016(3) 0.012(3) -0.004(3) -0.010(3)
C01N 0.034(4) 0.025(3) 0.030(3) 0.003(3) 0.005(3) -0.004(3)
C01O 0.037(5) 0.024(3) 0.030(3) -0.006(3) 0.005(3) -0.003(3)
C01P 0.025(4) 0.016(3) 0.023(3) -0.005(3) -0.001(3) 0.000(2)
C01Q 0.023(4) 0.023(3) 0.016(3) 0.001(3) 0.001(3) -0.001(3)
C01R 0.030(4) 0.025(3) 0.025(3) -0.002(3) 0.002(3) -0.007(3)
C01S 0.021(4) 0.027(3) 0.008(2) 0.003(2) 0.001(2) -0.007(3)
C01T 0.020(4) 0.054(5) 0.017(3) 0.009(3) -0.002(3) -0.014(3)
C01U 0.012(3) 0.041(4) 0.016(3) 0.009(3) -0.002(3) -0.001(3)
C01V 0.023(4) 0.036(4) 0.031(4) -0.004(3) 0.003(3) -0.007(3)
C01W 0.016(3) 0.031(3) 0.017(3) -0.009(3) 0.001(2) -0.003(3)
C01X 0.023(4) 0.026(3) 0.031(3) -0.005(3) 0.002(3) 0.001(3)
C01Y 0.025(4) 0.040(4) 0.023(3) -0.020(3) 0.001(3) -0.006(3)
C01Z 0.028(4) 0.044(4) 0.012(3) 0.003(3) 0.000(3) -0.010(3)
C020 0.019(3) 0.025(3) 0.010(2) -0.004(2) 0.002(2) -0.002(2)
C021 0.048(5) 0.033(4) 0.025(4) -0.003(3) 0.004(4) -0.013(3)
C022 0.022(4) 0.026(3) 0.020(3) 0.000(3) 0.000(3) -0.002(3)
C023 0.019(4) 0.039(4) 0.027(3) 0.002(3) 0.001(3) -0.006(3)
C024 0.028(4) 0.024(3) 0.014(3) -0.002(3) -0.001(3) 0.003(3)
C025 0.027(4) 0.033(4) 0.043(4) -0.015(4) -0.006(3) 0.000(3)
C026 0.029(4) 0.028(3) 0.022(3) 0.007(3) -0.007(3) -0.006(3)
C027 0.034(4) 0.019(3) 0.033(4) 0.003(3) -0.001(3) 0.004(3)
C028 0.032(4) 0.027(3) 0.041(4) -0.009(3) 0.004(3) -0.002(3)
C029 0.030(4) 0.034(4) 0.028(3) 0.004(3) 0.007(3) 0.002(3)
C02A 0.038(5) 0.064(6) 0.022(3) 0.002(4) -0.006(3) -0.023(4)
C02B 0.025(4) 0.030(4) 0.027(3) -0.005(3) 0.002(3) -0.003(3)
C02C 0.023(4) 0.047(4) 0.021(3) 0.013(3) -0.001(3) -0.004(3)
C02D 0.038(5) 0.040(4) 0.035(4) 0.016(4) 0.009(4) 0.015(3)
C02E 0.025(4) 0.036(4) 0.035(4) -0.021(3) 0.002(3) -0.004(3)
C02F 0.028(4) 0.028(3) 0.036(4) 0.009(3) -0.004(3) 0.010(3)
C02G 0.049(6) 0.049(5) 0.021(3) -0.004(3) 0.000(4) -0.028(4)
C02H 0.039(5) 0.037(4) 0.024(3) -0.003(3) -0.004(3) 0.001(3)
C02I 0.014(4) 0.071(6) 0.037(4) 0.016(4) -0.003(3) 0.002(4)
C02J 0.046(5) 0.021(3) 0.026(3) 0.004(3) -0.002(3) 0.002(3)
C02K 0.030(5) 0.064(6) 0.042(4) 0.023(5) 0.005(4) 0.014(4)
B02L 0.033(5) 0.035(4) 0.031(4) 0.007(4) 0.006(4) 0.000(4)
C02M 0.037(6) 0.094(9) 0.081(7) -0.044(7) 0.007(5) -0.005(5)

loop_
_atom_type_symbol
_atom_type_description
_atom_type_scat_dispersion_real
_atom_type_scat_dispersion_imag
_atom_type_scat_source
C C 0.0033 0.0016 'International Tables Vol C Tables 4.2.6.8 and 6.1.1.4'
H H 0.0000 0.0000 'International Tables Vol C Tables 4.2.6.8 and 6.1.1.4'
Ag Ag -0.8971 1.1015 'International Tables Vol C Tables 4.2.6.8 and 6.1.1.4'
B B 0.0013 0.0007 'International Tables Vol C Tables 4.2.6.8 and 6.1.1.4'
Cl Cl 0.1484 0.1585 'International Tables Vol C Tables 4.2.6.8 and 6.1.1.4'
F F 0.0171 0.0103 'International Tables Vol C Tables 4.2.6.8 and 6.1.1.4'
N N 0.0061 0.0033 'International Tables Vol C Tables 4.2.6.8 and 6.1.1.4'
P P 0.1023 0.0942 'International Tables Vol C Tables 4.2.6.8 and 6.1.1.4'

loop_
_geom_angle_atom_site_label_1
_geom_angle_atom_site_label_2
_geom_angle_atom_site_label_3
_geom_angle
_geom_angle_site_symmetry_1
_geom_angle_site_symmetry_3
_geom_angle_publ_flag
N007 Ag01 P02 147.16(13) . . ?
N00C Ag01 P02 130.94(15) . . ?
N00C Ag01 N007 72.35(19) . . ?
C017 P02 Ag01 114.0(2) . . ?
C017 P02 C01G 104.1(3) . . ?
C01G P02 Ag01 117.3(2) . . ?
C01P P02 Ag01 111.2(2) . . ?
C01P P02 C017 103.2(3) . . ?
C01P P02 C01G 105.7(3) . . ?
N007 N006 C00I 118.8(5) . . ?
N007 N006 C01A 112.1(5) . . ?
C01A N006 C00I 128.1(5) . . ?
N006 N007 Ag01 138.8(4) . . ?
C010 N007 Ag01 115.3(4) . . ?
C010 N007 N006 105.2(5) . . ?
C00M N00A C00Q 121.3(5) . . ?
C00M N00A C020 107.2(5) . . ?
C020 N00A C00Q 125.3(5) . . ?
C00V N00B C01H 125.0(5) . . ?
C01S N00B C00V 108.5(5) . . ?
C01S N00B C01H 126.4(5) . . ?
C012 N00C Ag01 117.0(4) . . ?
C01R N00C Ag01 125.4(5) . . ?
C01R N00C C012 117.4(6) . . ?
C00R N00F C00H 127.1(5) . . ?
C00R N00F C01J 108.9(5) . . ?
C01J N00F C00H 123.9(5) . . ?
C00K N00G C01U 123.2(5) . . ?
C01I N00G C00K 121.8(5) . . ?
C01I N00G C01U 107.7(6) . . ?
C00I C00H N00F 120.7(6) . . ?
C00Q C00H N00F 120.9(5) . . ?
C00Q C00H C00I 118.3(5) . . ?
C00H C00I N006 119.3(5) . . ?
C00K C00I N006 118.3(5) . . ?
C00K C00I C00H 122.3(6) . . ?
C01F C00J H00J 119.6 . . ?
C01Q C00J H00J 119.6 . . ?
C01Q C00J C01F 120.8(6) . . ?
C00I C00K N00G 119.9(6) . . ?
C01H C00K N00G 121.2(5) . . ?
C01H C00K C00I 118.8(5) . . ?
C00Q C00L C00W 120.8(5) . . ?
C01H C00L C00Q 120.6(6) . . ?
C01H C00L C00W 118.6(5) . . ?
C00T C00M N00A 128.2(6) . . ?
C00T C00M C00X 122.5(6) . . ?
C00X C00M N00A 109.4(5) . . ?
C00R C00N C01D 107.4(5) . . ?
C015 C00N C00R 119.1(6) . . ?
C015 C00N C01D 133.5(6) . . ?
C012 C00O H00O 120.7 . . ?
C012 C00O C023 118.6(7) . . ?
C023 C00O H00O 120.7 . . ?
C019 C00P H00P 121.5 . . ?
C019 C00P C01J 116.9(6) . . ?
C01J C00P H00P 121.5 . . ?
C00H C00Q N00A 121.3(5) . . ?
C00H C00Q C00L 120.2(5) . . ?
C00L C00Q N00A 118.3(5) . . ?
N00F C00R C00N 108.0(5) . . ?
C01Q C00R N00F 130.0(5) . . ?
C01Q C00R C00N 122.0(6) . . ?
C01C C00S C00X 133.8(6) . . ?
C01C C00S C020 119.4(6) . . ?
C020 C00S C00X 106.8(6) . . ?
C00M C00T H00T 121.2 . . ?
C00M C00T C02J 117.6(6) . . ?
C02J C00T H00T 121.2 . . ?
C00X C00U H00U 121.0 . . ?
C02F C00U H00U 121.0 . . ?
C02F C00U C00X 118.0(6) . . ?
N00B C00V C01W 108.6(5) . . ?
C018 C00V N00B 129.2(6) . . ?
C018 C00V C01W 122.2(6) . . ?
N00E C00W C00L 179.1(6) . . ?
C00M C00X C00S 107.7(5) . . ?
C00M C00X C00U 119.3(6) . . ?
C00U C00X C00S 132.9(6) . . ?
C013 C00Y H00Y 120.4 . . ?
C013 C00Y C01D 119.1(6) . . ?
C01D C00Y H00Y 120.4 . . ?
C010 C00Z H00Z 127.2 . . ?
C01A C00Z H00Z 127.2 . . ?
C01A C00Z C010 105.6(6) . . ?
N007 C010 C00Z 110.7(6) . . ?
N007 C010 C012 119.6(5) . . ?
C00Z C010 C012 129.7(6) . . ?
C01N C011 H011 120.1 . . ?
C02H C011 H011 120.1 . . ?
C02H C011 C01N 119.8(7) . . ?
N00C C012 C00O 122.0(6) . . ?
N00C C012 C010 115.6(6) . . ?
C00O C012 C010 122.3(6) . . ?
C00Y C013 H013 119.8 . . ?
C00Y C013 C019 120.3(6) . . ?
C019 C013 H013 119.8 . . ?
C017 C014 H014 120.1 . . ?
C027 C014 H014 120.1 . . ?
C027 C014 C017 119.9(6) . . ?
C00N C015 H015 120.5 . . ?
C01F C015 C00N 119.0(6) . . ?
C01F C015 H015 120.5 . . ?
C01I C016 H016 121.7 . . ?
C01I C016 C021 116.5(7) . . ?
C021 C016 H016 121.7 . . ?
C014 C017 P02 120.6(5) . . ?
C01B C017 P02 119.0(5) . . ?
C01B C017 C014 120.2(6) . . ?
C00V C018 H018 121.3 . . ?
C00V C018 C028 117.4(7) . . ?
C028 C018 H018 121.3 . . ?
C00P C019 C013 121.7(6) . . ?
C00P C019 H019 119.1 . . ?
C013 C019 H019 119.1 . . ?
N006 C01A C00Z 106.5(5) . . ?
N006 C01A H01A 126.8 . . ?
C00Z C01A H01A 126.8 . . ?
C017 C01B H01B 119.8 . . ?
C017 C01B C025 120.3(7) . . ?
C025 C01B H01B 119.8 . . ?
C00S C01C H01C 120.3 . . ?
C00S C01C C01K 119.4(6) . . ?
C01K C01C H01C 120.3 . . ?
C00Y C01D C00N 133.6(6) . . ?
C00Y C01D C01J 119.7(6) . . ?
C01J C01D C00N 106.7(5) . . ?
C01K C01E H01E 118.9 . . ?
C024 C01E H01E 118.9 . . ?
C024 C01E C01K 122.2(7) . . ?
C00J C01F H01F 119.4 . . ?
C015 C01F C00J 121.2(6) . . ?
C015 C01F H01F 119.4 . . ?
P02 C01G H01D 109.5 . . ?
P02 C01G H01G 109.5 . . ?
P02 C01G H01H 109.5 . . ?
H01D C01G H01G 109.5 . . ?
H01D C01G H01H 109.5 . . ?
H01G C01G H01H 109.5 . . ?
C00K C01H N00B 121.8(5) . . ?
C00K C01H C00L 119.7(5) . . ?
C00L C01H N00B 118.5(6) . . ?
C016 C01I N00G 128.1(6) . . ?
C016 C01I C01T 123.7(6) . . ?
C01T C01I N00G 108.2(6) . . ?
N00F C01J C01D 108.9(5) . . ?
C00P C01J N00F 128.8(5) . . ?
C00P C01J C01D 122.2(6) . . ?
C01C C01K C01E 120.2(7) . . ?
C01C C01K H01K 119.9 . . ?
C01E C01K H01K 119.9 . . ?
C01S C01L C01W 108.0(5) . . ?
C01Z C01L C01S 118.1(6) . . ?
C01Z C01L C01W 133.9(6) . . ?
C01Z C01M H01M 119.5 . . ?
C01Z C01M C026 120.9(6) . . ?
C026 C01M H01M 119.5 . . ?
C011 C01N H01N 120.2 . . ?
C01X C01N C011 119.6(7) . . ?
C01X C01N H01N 120.2 . . ?
C025 C01O H01O 119.5 . . ?
C027 C01O H01O 119.5 . . ?
C027 C01O C025 121.0(7) . . ?
C01X C01P P02 118.2(5) . . ?
C02B C01P P02 122.7(5) . . ?
C02B C01P C01X 119.1(6) . . ?
C00J C01Q C00R 117.9(6) . . ?
C00J C01Q H01Q 121.1 . . ?
C00R C01Q H01Q 121.1 . . ?
N00C C01R H01R 118.0 . . ?
N00C C01R C01V 124.0(7) . . ?
C01V C01R H01R 118.0 . . ?
N00B C01S C01L 108.2(6) . . ?
C022 C01S N00B 128.9(6) . . ?
C022 C01S C01L 122.9(6) . . ?
C01I C01T C02C 107.7(6) . . ?
C02A C01T C01I 118.2(8) . . ?
C02A C01T C02C 134.1(8) . . ?
C029 C01U N00G 129.0(7) . . ?
C029 C01U C02C 122.0(7) . . ?
C02C C01U N00G 108.9(6) . . ?
C01R C01V H01V 120.7 . . ?
C023 C01V C01R 118.5(7) . . ?
C023 C01V H01V 120.7 . . ?
C00V C01W C01L 106.6(5) . . ?
C01Y C01W C00V 119.3(6) . . ?
C01Y C01W C01L 134.1(6) . . ?
C01N C01X C01P 121.1(7) . . ?
C01N C01X H01X 119.5 . . ?
C01P C01X H01X 119.5 . . ?
C01W C01Y H01Y 120.6 . . ?
C02E C01Y C01W 118.9(7) . . ?
C02E C01Y H01Y 120.6 . . ?
C01L C01Z H01Z 120.2 . . ?
C01M C01Z C01L 119.5(7) . . ?
C01M C01Z H01Z 120.2 . . ?
C00S C020 N00A 108.6(5) . . ?
C024 C020 N00A 129.0(6) . . ?
C024 C020 C00S 122.4(6) . . ?
C016 C021 H021 119.7 . . ?
C016 C021 C02G 120.7(8) . . ?
C02G C021 H021 119.7 . . ?
C01S C022 H022 121.3 . . ?
C026 C022 C01S 117.5(6) . . ?
C026 C022 H022 121.3 . . ?
C00O C023 H023 120.3 . . ?
C01V C023 C00O 119.5(7) . . ?
C01V C023 H023 120.3 . . ?
C01E C024 C020 116.4(6) . . ?
C01E C024 H024 121.8 . . ?
C020 C024 H024 121.8 . . ?
C01B C025 H025 120.5 . . ?
C01O C025 C01B 119.1(7) . . ?
C01O C025 H025 120.5 . . ?
C01M C026 H026 119.5 . . ?
C022 C026 C01M 121.0(7) . . ?
C022 C026 H026 119.5 . . ?
C014 C027 H027 120.2 . . ?
C01O C027 C014 119.5(6) . . ?
C01O C027 H027 120.2 . . ?
C018 C028 H028 119.6 . . ?
C018 C028 C02E 120.8(7) . . ?
C02E C028 H028 119.6 . . ?
C01U C029 H029 121.0 . . ?
C01U C029 C02D 118.0(8) . . ?
C02D C029 H029 121.0 . . ?
C01T C02A H02A 119.9 . . ?
C02G C02A C01T 120.1(8) . . ?
C02G C02A H02A 119.9 . . ?
C01P C02B H02B 120.1 . . ?
C01P C02B C02H 119.8(7) . . ?
C02H C02B H02B 120.1 . . ?
C01U C02C C01T 107.5(6) . . ?
C01U C02C C02I 118.7(8) . . ?
C02I C02C C01T 133.8(7) . . ?
C029 C02D H02D 120.0 . . ?
C02K C02D C029 120.1(8) . . ?
C02K C02D H02D 120.0 . . ?
C01Y C02E C028 121.5(7) . . ?
C01Y C02E H02E 119.3 . . ?
C028 C02E H02E 119.3 . . ?
C00U C02F H02F 118.8 . . ?
C02J C02F C00U 122.4(6) . . ?
C02J C02F H02F 118.8 . . ?
C021 C02G H02G 119.6 . . ?
C02A C02G C021 120.8(7) . . ?
C02A C02G H02G 119.6 . . ?
C011 C02H C02B 120.6(7) . . ?
C011 C02H H02H 119.7 . . ?
C02B C02H H02H 119.7 . . ?
C02C C02I H02I 120.3 . . ?
C02K C02I C02C 119.3(8) . . ?
C02K C02I H02I 120.3 . . ?
C00T C02J H02J 119.9 . . ?
C02F C02J C00T 120.1(7) . . ?
C02F C02J H02J 119.9 . . ?
C02D C02K H02K 119.1 . . ?
C02I C02K C02D 121.8(8) . . ?
C02I C02K H02K 119.1 . . ?
F005 B02L F008 109.3(7) . . ?
F005 B02L F009 108.9(7) . . ?
F009 B02L F008 108.3(7) . . ?
F00D B02L F005 111.8(7) . . ?
F00D B02L F008 109.5(7) . . ?
F00D B02L F009 109.0(7) . . ?
Cl03 C02M Cl04 112.1(6) . . ?
Cl03 C02M H02C 109.2 . . ?
Cl03 C02M H02L 109.2 . . ?
Cl04 C02M H02C 109.2 . . ?
Cl04 C02M H02L 109.2 . . ?
H02C C02M H02L 107.9 . . ?

loop_
_geom_bond_atom_site_label_1
_geom_bond_atom_site_label_2
_geom_bond_distance
_geom_bond_site_symmetry_2
_geom_bond_publ_flag
Ag01 P02 2.3557(17) . ?
Ag01 N007 2.310(5) . ?
Ag01 N00C 2.295(6) . ?
P02 C017 1.826(6) . ?
P02 C01G 1.827(8) . ?
P02 C01P 1.820(7) . ?
Cl03 C02M 1.746(11) . ?
Cl04 C02M 1.750(10) . ?
F005 B02L 1.375(9) . ?
N006 N007 1.351(7) . ?
N006 C00I 1.423(8) . ?
N006 C01A 1.363(8) . ?
N007 C010 1.339(8) . ?
F008 B02L 1.399(10) . ?
F009 B02L 1.392(10) . ?
N00A C00M 1.408(8) . ?
N00A C00Q 1.426(7) . ?
N00A C020 1.419(8) . ?
N00B C00V 1.402(8) . ?
N00B C01H 1.406(7) . ?
N00B C01S 1.395(8) . ?
N00C C012 1.368(8) . ?
N00C C01R 1.332(9) . ?
F00D B02L 1.365(11) . ?
N00E C00W 1.141(9) . ?
N00F C00H 1.416(7) . ?
N00F C00R 1.397(8) . ?
N00F C01J 1.397(8) . ?
N00G C00K 1.418(7) . ?
N00G C01I 1.412(8) . ?
N00G C01U 1.421(9) . ?
C00H C00I 1.399(8) . ?
C00H C00Q 1.389(9) . ?
C00I C00K 1.398(8) . ?
C00J H00J 0.9500 . ?
C00J C01F 1.401(10) . ?
C00J C01Q 1.383(9) . ?
C00K C01H 1.390(9) . ?
C00L C00Q 1.403(8) . ?
C00L C00W 1.439(10) . ?
C00L C01H 1.402(8) . ?
C00M C00T 1.383(10) . ?
C00M C00X 1.387(9) . ?
C00N C00R 1.409(8) . ?
C00N C015 1.395(9) . ?
C00N C01D 1.450(8) . ?
C00O H00O 0.9500 . ?
C00O C012 1.378(10) . ?
C00O C023 1.401(10) . ?
C00P H00P 0.9500 . ?
C00P C019 1.377(9) . ?
C00P C01J 1.395(9) . ?
C00R C01Q 1.388(9) . ?
C00S C00X 1.446(9) . ?
C00S C01C 1.375(10) . ?
C00S C020 1.408(9) . ?
C00T H00T 0.9500 . ?
C00T C02J 1.398(9) . ?
C00U H00U 0.9500 . ?
C00U C00X 1.403(9) . ?
C00U C02F 1.378(10) . ?
C00V C018 1.388(9) . ?
C00V C01W 1.412(9) . ?
C00Y H00Y 0.9500 . ?
C00Y C013 1.374(9) . ?
C00Y C01D 1.389(8) . ?
C00Z H00Z 0.9500 . ?
C00Z C010 1.409(9) . ?
C00Z C01A 1.371(10) . ?
C010 C012 1.465(9) . ?
C011 H011 0.9500 . ?
C011 C01N 1.388(11) . ?
C011 C02H 1.383(12) . ?
C013 H013 0.9500 . ?
C013 C019 1.412(9) . ?
C014 H014 0.9500 . ?
C014 C017 1.399(9) . ?
C014 C027 1.391(9) . ?
C015 H015 0.9500 . ?
C015 C01F 1.379(9) . ?
C016 H016 0.9500 . ?
C016 C01I 1.380(11) . ?
C016 C021 1.396(10) . ?
C017 C01B 1.373(10) . ?
C018 H018 0.9500 . ?
C018 C028 1.391(10) . ?
C019 H019 0.9500 . ?
C01A H01A 0.9500 . ?
C01B H01B 0.9500 . ?
C01B C025 1.403(10) . ?
C01C H01C 0.9500 . ?
C01C C01K 1.383(10) . ?
C01D C01J 1.397(8) . ?
C01E H01E 0.9500 . ?
C01E C01K 1.391(10) . ?
C01E C024 1.384(10) . ?
C01F H01F 0.9500 . ?
C01G H01D 0.9800 . ?
C01G H01G 0.9800 . ?
C01G H01H 0.9800 . ?
C01I C01T 1.408(10) . ?
C01K H01K 0.9500 . ?
C01L C01S 1.407(9) . ?
C01L C01W 1.431(9) . ?
C01L C01Z 1.405(9) . ?
C01M H01M 0.9500 . ?
C01M C01Z 1.365(11) . ?
C01M C026 1.408(11) . ?
C01N H01N 0.9500 . ?
C01N C01X 1.380(10) . ?
C01O H01O 0.9500 . ?
C01O C025 1.386(10) . ?
C01O C027 1.385(10) . ?
C01P C01X 1.395(10) . ?
C01P C02B 1.390(9) . ?
C01Q H01Q 0.9500 . ?
C01R H01R 0.9500 . ?
C01R C01V 1.376(11) . ?
C01S C022 1.380(9) . ?
C01T C02A 1.384(11) . ?
C01T C02C 1.443(12) . ?
C01U C029 1.378(10) . ?
C01U C02C 1.391(10) . ?
C01V H01V 0.9500 . ?
C01V C023 1.365(11) . ?
C01W C01Y 1.391(9) . ?
C01X H01X 0.9500 . ?
C01Y H01Y 0.9500 . ?
C01Y C02E 1.378(11) . ?
C01Z H01Z 0.9500 . ?
C020 C024 1.387(9) . ?
C021 H021 0.9500 . ?
C021 C02G 1.416(13) . ?
C022 H022 0.9500 . ?
C022 C026 1.378(9) . ?
C023 H023 0.9500 . ?
C024 H024 0.9500 . ?
C025 H025 0.9500 . ?
C026 H026 0.9500 . ?
C027 H027 0.9500 . ?
C028 H028 0.9500 . ?
C028 C02E 1.399(12) . ?
C029 H029 0.9500 . ?
C029 C02D 1.406(11) . ?
C02A H02A 0.9500 . ?
C02A C02G 1.365(13) . ?
C02B H02B 0.9500 . ?
C02B C02H 1.392(10) . ?
C02C C02I 1.417(11) . ?
C02D H02D 0.9500 . ?
C02D C02K 1.386(13) . ?
C02E H02E 0.9500 . ?
C02F H02F 0.9500 . ?
C02F C02J 1.377(11) . ?
C02G H02G 0.9500 . ?
C02H H02H 0.9500 . ?
C02I H02I 0.9500 . ?
C02I C02K 1.351(13) . ?
C02J H02J 0.9500 . ?
C02K H02K 0.9500 . ?
C02M H02C 0.9900 . ?
C02M H02L 0.9900 . ?

loop_
_geom_torsion_atom_site_label_1
_geom_torsion_atom_site_label_2
_geom_torsion_atom_site_label_3
_geom_torsion_atom_site_label_4
_geom_torsion
_geom_torsion_site_symmetry_1
_geom_torsion_site_symmetry_2
_geom_torsion_site_symmetry_3
_geom_torsion_site_symmetry_4
_geom_torsion_publ_flag
Ag01 P02 C017 C014 175.3(5) . . . . ?
Ag01 P02 C017 C01B -10.4(6) . . . . ?
Ag01 P02 C01P C01X 51.6(5) . . . . ?
Ag01 P02 C01P C02B -128.5(5) . . . . ?
Ag01 N007 C010 C00Z 173.3(4) . . . . ?
Ag01 N007 C010 C012 -3.5(6) . . . . ?
Ag01 N00C C012 C00O -175.1(4) . . . . ?
Ag01 N00C C012 C010 1.8(6) . . . . ?
Ag01 N00C C01R C01V 173.5(5) . . . . ?
P02 C017 C01B C025 -174.1(6) . . . . ?
P02 C01P C01X C01N 179.5(5) . . . . ?
P02 C01P C02B C02H 179.9(5) . . . . ?
N006 N007 C010 C00Z 0.7(6) . . . . ?
N006 N007 C010 C012 -176.1(5) . . . . ?
N006 C00I C00K N00G 4.4(8) . . . . ?
N006 C00I C00K C01H -177.0(5) . . . . ?
N007 N006 C00I C00H -115.0(6) . . . . ?
N007 N006 C00I C00K 62.5(7) . . . . ?
N007 N006 C01A C00Z 0.8(7) . . . . ?
N007 C010 C012 N00C 1.2(8) . . . . ?
N007 C010 C012 C00O 178.1(5) . . . . ?
N00A C00M C00T C02J -179.1(6) . . . . ?
N00A C00M C00X C00S -2.4(7) . . . . ?
N00A C00M C00X C00U 178.4(6) . . . . ?
N00A C020 C024 C01E 178.7(6) . . . . ?
N00B C00V C018 C028 176.0(7) . . . . ?
N00B C00V C01W C01L 1.8(7) . . . . ?
N00B C00V C01W C01Y -177.3(6) . . . . ?
N00B C01S C022 C026 -178.7(6) . . . . ?
N00C C01R C01V C023 0.7(11) . . . . ?
N00F C00H C00I N006 -4.7(8) . . . . ?
N00F C00H C00I C00K 177.9(5) . . . . ?
N00F C00H C00Q N00A 7.6(8) . . . . ?
N00F C00H C00Q C00L -177.3(5) . . . . ?
N00F C00R C01Q C00J 177.2(6) . . . . ?
N00G C00K C01H N00B -3.8(9) . . . . ?
N00G C00K C01H C00L 178.2(5) . . . . ?
N00G C01I C01T C02A 179.2(6) . . . . ?
N00G C01I C01T C02C -2.0(7) . . . . ?
N00G C01U C029 C02D 178.5(7) . . . . ?
N00G C01U C02C C01T 0.9(8) . . . . ?
N00G C01U C02C C02I -178.5(6) . . . . ?
C00H N00F C00R C00N 177.7(6) . . . . ?
C00H N00F C00R C01Q -1.0(10) . . . . ?
C00H N00F C01J C00P 2.5(10) . . . . ?
C00H N00F C01J C01D -179.7(6) . . . . ?
C00H C00I C00K N00G -178.2(5) . . . . ?
C00H C00I C00K C01H 0.5(9) . . . . ?
C00I N006 N007 Ag01 19.9(8) . . . . ?
C00I N006 N007 C010 -170.3(5) . . . . ?
C00I N006 C01A C00Z 168.9(5) . . . . ?
C00I C00H C00Q N00A -173.5(5) . . . . ?
C00I C00H C00Q C00L 1.6(8) . . . . ?
C00I C00K C01H N00B 177.6(5) . . . . ?
C00I C00K C01H C00L -0.4(8) . . . . ?
C00K N00G C01I C016 -27.3(10) . . . . ?
C00K N00G C01I C01T 153.5(6) . . . . ?
C00K N00G C01U C029 29.9(11) . . . . ?
C00K N00G C01U C02C -152.5(6) . . . . ?
C00M N00A C00Q C00H 83.9(7) . . . . ?
C00M N00A C00Q C00L -91.3(7) . . . . ?
C00M N00A C020 C00S -4.2(7) . . . . ?
C00M N00A C020 C024 176.7(6) . . . . ?
C00M C00T C02J C02F 0.5(11) . . . . ?
C00N C00R C01Q C00J -1.3(10) . . . . ?
C00N C015 C01F C00J -0.9(10) . . . . ?
C00N C01D C01J N00F 2.7(7) . . . . ?
C00N C01D C01J C00P -179.2(6) . . . . ?
C00Q N00A C00M C00T -21.8(10) . . . . ?
C00Q N00A C00M C00X 157.9(6) . . . . ?
C00Q N00A C020 C00S -156.7(5) . . . . ?
C00Q N00A C020 C024 24.2(10) . . . . ?
C00Q C00H C00I N006 176.4(5) . . . . ?
C00Q C00H C00I C00K -1.1(9) . . . . ?
C00Q C00L C01H N00B -177.1(5) . . . . ?
C00Q C00L C01H C00K 1.0(8) . . . . ?
C00R N00F C00H C00I 72.0(8) . . . . ?
C00R N00F C00H C00Q -109.1(7) . . . . ?
C00R N00F C01J C00P -179.3(6) . . . . ?
C00R N00F C01J C01D -1.5(7) . . . . ?
C00R C00N C015 C01F -1.8(9) . . . . ?
C00R C00N C01D C00Y 178.2(7) . . . . ?
C00R C00N C01D C01J -3.0(7) . . . . ?
C00S C01C C01K C01E 0.8(11) . . . . ?
C00S C020 C024 C01E -0.3(9) . . . . ?
C00T C00M C00X C00S 177.4(6) . . . . ?
C00T C00M C00X C00U -1.8(10) . . . . ?
C00U C02F C02J C00T -1.7(12) . . . . ?
C00V N00B C01H C00K -112.3(7) . . . . ?
C00V N00B C01H C00L 65.7(8) . . . . ?
C00V N00B C01S C01L 0.3(7) . . . . ?
C00V N00B C01S C022 179.4(6) . . . . ?
C00V C018 C028 C02E 0.9(11) . . . . ?
C00V C01W C01Y C02E 0.8(10) . . . . ?
C00W C00L C00Q N00A -5.6(8) . . . . ?
C00W C00L C00Q C00H 179.2(5) . . . . ?
C00W C00L C01H N00B 2.2(8) . . . . ?
C00W C00L C01H C00K -179.8(5) . . . . ?
C00X C00M C00T C02J 1.2(10) . . . . ?
C00X C00S C01C C01K 177.9(7) . . . . ?
C00X C00S C020 N00A 2.7(7) . . . . ?
C00X C00S C020 C024 -178.1(6) . . . . ?
C00X C00U C02F C02J 1.1(12) . . . . ?
C00Y C013 C019 C00P -0.8(11) . . . . ?
C00Y C01D C01J N00F -178.2(6) . . . . ?
C00Y C01D C01J C00P -0.2(10) . . . . ?
C00Z C010 C012 N00C -174.9(6) . . . . ?
C00Z C010 C012 C00O 1.9(10) . . . . ?
C010 C00Z C01A N006 -0.3(7) . . . . ?
C011 C01N C01X C01P 0.4(10) . . . . ?
C012 N00C C01R C01V -0.4(9) . . . . ?
C012 C00O C023 C01V -1.1(10) . . . . ?
C013 C00Y C01D C00N 177.8(7) . . . . ?
C013 C00Y C01D C01J -1.0(10) . . . . ?
C014 C017 C01B C025 0.3(11) . . . . ?
C015 C00N C00R N00F -175.9(5) . . . . ?
C015 C00N C00R C01Q 3.0(9) . . . . ?
C015 C00N C01D C00Y -4.2(13) . . . . ?
C015 C00N C01D C01J 174.6(7) . . . . ?
C016 C01I C01T C02A -0.1(10) . . . . ?
C016 C01I C01T C02C 178.7(6) . . . . ?
C016 C021 C02G C02A -1.2(12) . . . . ?
C017 P02 C01P C01X -71.0(5) . . . . ?
C017 P02 C01P C02B 108.9(6) . . . . ?
C017 C014 C027 C01O 0.3(11) . . . . ?
C017 C01B C025 C01O 0.2(12) . . . . ?
C018 C00V C01W C01L 179.8(6) . . . . ?
C018 C00V C01W C01Y 0.7(10) . . . . ?
C018 C028 C02E C01Y 0.6(12) . . . . ?
C019 C00P C01J N00F 178.4(6) . . . . ?
C019 C00P C01J C01D 0.9(10) . . . . ?
C01A N006 N007 Ag01 -170.8(4) . . . . ?
C01A N006 N007 C010 -1.0(6) . . . . ?
C01A N006 C00I C00H 77.6(8) . . . . ?
C01A N006 C00I C00K -104.8(7) . . . . ?
C01A C00Z C010 N007 -0.3(7) . . . . ?
C01A C00Z C010 C012 176.2(6) . . . . ?
C01C C00S C00X C00M -180.0(7) . . . . ?
C01C C00S C00X C00U -1.0(13) . . . . ?
C01C C00S C020 N00A -177.5(6) . . . . ?
C01C C00S C020 C024 1.7(9) . . . . ?
C01D C00N C00R N00F 2.1(7) . . . . ?
C01D C00N C00R C01Q -179.1(6) . . . . ?
C01D C00N C015 C01F -179.1(7) . . . . ?
C01D C00Y C013 C019 1.5(10) . . . . ?
C01F C00J C01Q C00R -1.4(10) . . . . ?
C01G P02 C017 C014 46.3(6) . . . . ?
C01G P02 C017 C01B -139.4(6) . . . . ?
C01G P02 C01P C01X 179.9(5) . . . . ?
C01G P02 C01P C02B -0.2(6) . . . . ?
C01H N00B C00V C018 2.9(10) . . . . ?
C01H N00B C00V C01W -179.3(6) . . . . ?
C01H N00B C01S C01L 178.3(6) . . . . ?
C01H N00B C01S C022 -2.6(11) . . . . ?
C01H C00L C00Q N00A 173.6(5) . . . . ?
C01H C00L C00Q C00H -1.6(8) . . . . ?
C01I N00G C00K C00I -93.9(7) . . . . ?
C01I N00G C00K C01H 87.5(7) . . . . ?
C01I N00G C01U C029 -179.7(7) . . . . ?
C01I N00G C01U C02C -2.1(7) . . . . ?
C01I C016 C021 C02G 0.6(11) . . . . ?
C01I C01T C02A C02G -0.5(11) . . . . ?
C01I C01T C02C C01U 0.7(8) . . . . ?
C01I C01T C02C C02I 179.9(8) . . . . ?
C01J N00F C00H C00I -110.2(7) . . . . ?
C01J N00F C00H C00Q 68.7(8) . . . . ?
C01J N00F C00R C00N -0.4(7) . . . . ?
C01J N00F C00R C01Q -179.1(6) . . . . ?
C01J C00P C019 C013 -0.4(10) . . . . ?
C01K C01E C024 C020 -0.8(10) . . . . ?
C01L C01S C022 C026 0.3(10) . . . . ?
C01L C01W C01Y C02E -178.0(7) . . . . ?
C01N C011 C02H C02B -1.0(11) . . . . ?
C01P P02 C017 C014 -64.0(6) . . . . ?
C01P P02 C017 C01B 110.3(6) . . . . ?
C01P C02B C02H C011 0.9(11) . . . . ?
C01Q C00J C01F C015 2.6(11) . . . . ?
C01R N00C C012 C00O -0.7(8) . . . . ?
C01R N00C C012 C010 176.2(5) . . . . ?
C01R C01V C023 C00O 0.1(10) . . . . ?
C01S N00B C00V C018 -179.2(7) . . . . ?
C01S N00B C00V C01W -1.4(7) . . . . ?
C01S N00B C01H C00K 70.1(8) . . . . ?
C01S N00B C01H C00L -111.9(7) . . . . ?
C01S C01L C01W C00V -1.6(7) . . . . ?
C01S C01L C01W C01Y 177.3(7) . . . . ?
C01S C01L C01Z C01M -1.7(10) . . . . ?
C01S C022 C026 C01M -0.8(10) . . . . ?
C01T C02A C02G C021 1.1(13) . . . . ?
C01T C02C C02I C02K -179.4(8) . . . . ?
C01U N00G C00K C00I 52.5(8) . . . . ?
C01U N00G C00K C01H -126.1(7) . . . . ?
C01U N00G C01I C016 -178.2(7) . . . . ?
C01U N00G C01I C01T 2.5(7) . . . . ?
C01U C029 C02D C02K -0.8(11) . . . . ?
C01U C02C C02I C02K -0.3(12) . . . . ?
C01W C00V C018 C028 -1.6(10) . . . . ?
C01W C01L C01S N00B 0.8(7) . . . . ?
C01W C01L C01S C022 -178.4(6) . . . . ?
C01W C01L C01Z C01M 177.4(7) . . . . ?
C01W C01Y C02E C028 -1.4(11) . . . . ?
C01X C01P C02B C02H -0.3(10) . . . . ?
C01Z C01L C01S N00B -179.9(6) . . . . ?
C01Z C01L C01S C022 0.9(10) . . . . ?
C01Z C01L C01W C00V 179.2(7) . . . . ?
C01Z C01L C01W C01Y -1.9(14) . . . . ?
C01Z C01M C026 C022 0.0(11) . . . . ?
C020 N00A C00M C00T -175.7(6) . . . . ?
C020 N00A C00M C00X 4.1(7) . . . . ?
C020 N00A C00Q C00H -127.2(7) . . . . ?
C020 N00A C00Q C00L 57.6(8) . . . . ?
C020 C00S C00X C00M -0.2(7) . . . . ?
C020 C00S C00X C00U 178.8(7) . . . . ?
C020 C00S C01C C01K -1.9(10) . . . . ?
C021 C016 C01I N00G -179.1(6) . . . . ?
C021 C016 C01I C01T 0.0(10) . . . . ?
C023 C00O C012 N00C 1.5(9) . . . . ?
C023 C00O C012 C010 -175.2(6) . . . . ?
C024 C01E C01K C01C 0.6(11) . . . . ?
C025 C01O C027 C014 0.2(11) . . . . ?
C026 C01M C01Z C01L 1.3(11) . . . . ?
C027 C014 C017 P02 173.8(5) . . . . ?
C027 C014 C017 C01B -0.5(10) . . . . ?
C027 C01O C025 C01B -0.4(12) . . . . ?
C029 C01U C02C C01T 178.7(7) . . . . ?
C029 C01U C02C C02I -0.7(11) . . . . ?
C029 C02D C02K C02I -0.1(13) . . . . ?
C02A C01T C02C C01U 179.2(8) . . . . ?
C02A C01T C02C C02I -1.6(15) . . . . ?
C02B C01P C01X C01N -0.4(10) . . . . ?
C02C C01T C02A C02G -178.8(8) . . . . ?
C02C C01U C029 C02D 1.2(11) . . . . ?
C02C C02I C02K C02D 0.7(13) . . . . ?
C02F C00U C00X C00M 0.6(10) . . . . ?
C02F C00U C00X C00S -178.3(7) . . . . ?
C02H C011 C01N C01X 0.3(10) . . . . ?

loop_
_twin_individual_id
_twin_individual_mass_fraction_refined
1 0.54(3)
2 0.46(3)
